data_2224674
loop_
_publ_author_name
'Cloete, Nicoline'
'Visser, Hendrik G.'
'Roodt, Andreas'

_publ_section_title '[<i>N</i>,<i>N</i>-Bis(diphenylphosphino)propylamine-\k^2^<i>P</i>,<i>P</i>']dichloridoplatinum(II)'
_journal_coeditor_code HY2248
_journal_issue 1
_journal_name_full 'Acta Crystallographica Section E'
_journal_page_first m51
_journal_page_last m52
_journal_paper_doi 10.1107/S160053680905301X
_journal_volume 66
_journal_year 2010
_chemical_formula_iupac '[Pt Cl2 (C27 H27 N P2)]'
_chemical_formula_moiety 'C27 H27 Cl2 N P2 Pt'
_chemical_formula_sum 'C27 H27 Cl2 N P2 Pt'
_chemical_formula_weight 693.43
_chemical_name_systematic
;
[<i>N</i>,<i>N</i>-Bis(diphenylphosphino)propylamine-
\k^2^<i>P</i>,<i>P</i>']dichloridoplatinum(II)
;
_space_group_IT_number 14
_symmetry_cell_setting monoclinic
_symmetry_space_group_name_Hall '-P 2yn'
_symmetry_space_group_name_H-M 'P 1 21/n 1'
_audit_creation_method 'WinGX routine CIF_UPDATE'
_cell_angle_alpha 90
_cell_angle_beta 97.3260(10)
_cell_angle_gamma 90
_cell_formula_units_Z 4
_cell_length_a 10.6301(4)
_cell_length_b 18.8117(7)
_cell_length_c 12.7653(5)
_cell_measurement_reflns_used 6904
_cell_measurement_temperature 101(2)
_cell_measurement_theta_max 28.23
_cell_measurement_theta_min 2.59
_cell_volume 2531.84(17)
_computing_cell_refinement 'SAINT-Plus (Bruker, 2007)'
_computing_data_collection 'APEX2 (Bruker, 2007)'
_computing_data_reduction 'SAINT-Plus (Bruker, 2007)'
_computing_molecular_graphics 'DIAMOND (Brandenburg & Putz, 1999)'
_computing_publication_material 'WinGX (Farrugia, 1999)'
_computing_structure_refinement 'SHELXL97 (Sheldrick, 2008)'
_computing_structure_solution 'SIR97 (Altomare <i>et al.</i>,  1999)'
_diffrn_ambient_temperature 101
_diffrn_measured_fraction_theta_full 0.996
_diffrn_measured_fraction_theta_max 0.996
_diffrn_measurement_device_type
;
Bruker X8 APEXII Kappa CCD
;
_diffrn_measurement_method '\w and \f'
_diffrn_radiation_type MoK\a
_diffrn_radiation_wavelength 0.71073
_diffrn_reflns_av_R_equivalents 0.0522
_diffrn_reflns_limit_h_max 14
_diffrn_reflns_limit_h_min -14
_diffrn_reflns_limit_k_max 25
_diffrn_reflns_limit_k_min -25
_diffrn_reflns_limit_l_max 17
_diffrn_reflns_limit_l_min -17
_diffrn_reflns_number 50743
_diffrn_reflns_theta_full 28.32
_diffrn_reflns_theta_max 28.32
_diffrn_reflns_theta_min 2.17
_exptl_absorpt_coefficient_mu 5.897
_exptl_absorpt_correction_T_max 0.8912
_exptl_absorpt_correction_T_min 0.2128
_exptl_absorpt_correction_type multi-scan
_exptl_absorpt_process_details '(SADABS; Bruker, 2001)'
_exptl_crystal_colour Colourless
_exptl_crystal_density_diffrn 1.819
_exptl_crystal_density_method 'not measured'
_exptl_crystal_description Plate
_exptl_crystal_F_000 1352
_exptl_crystal_size_max 0.38
_exptl_crystal_size_mid 0.10
_exptl_crystal_size_min 0.02
_refine_diff_density_max 1.554
_refine_diff_density_min -0.633
_refine_ls_extinction_method none
_refine_ls_goodness_of_fit_ref 1.042
_refine_ls_hydrogen_treatment constr
_refine_ls_matrix_type full
_refine_ls_number_parameters 298
_refine_ls_number_reflns 6276
_refine_ls_number_restraints 0
_refine_ls_restrained_S_all 1.042
_refine_ls_R_factor_gt 0.0219
_refine_ls_shift/su_max 0.002
_refine_ls_structure_factor_coef Fsqd
_refine_ls_weighting_details 'calc w=1/[\s^2^(Fo^2^)+(0.0238P)^2^+1.2293P] where P=(Fo^2^+2Fc^2^)/3'
_refine_ls_weighting_scheme calc
_refine_ls_wR_factor_ref 0.0528
_reflns_number_gt 5347
_reflns_number_total 6276
_reflns_threshold_expression I>2\s(I)
_cod_data_source_file hy2248.cif
_cod_data_source_block I
_cod_depositor_comments
;
The following automatic conversions were performed:
'_symmetry_cell_setting' value 'Monoclinic' changed to 'monoclinic'
according to '/home/saulius/struct/CIF-dictionaries/cif_core.dic'
dictionary named 'cif_core.dic' version 2.4.1 from 2010-06-29.

Automatic conversion script
Id: cif_fix_enum 1527 2010-12-29 10:47:43Z saulius 

The following automatic conversions were performed:

'_symmetry_cell_setting' value 'Monoclinic' changed to 'monoclinic'
according to /home/saulius/struct/CIF-dictionaries/cif_core.dic
dictionary named 'cif_core.dic' version 2.4.1 from 2010-06-29.

Automatic conversion script
Id: cif_fix_values 1715 2011-07-08 13:25:40Z adriana 
;
_cod_original_sg_symbol_H-M 'P 21/n'
_cod_database_code 2224674
_cod_database_fobs_code 2224674

loop_
_symmetry_equiv_pos_as_xyz
'x, y, z'
'-x+1/2, y+1/2, -z+1/2'
'-x, -y, -z'
'x-1/2, -y-1/2, z-1/2'

loop_
_atom_site_type_symbol
_atom_site_label
_atom_site_fract_x
_atom_site_fract_y
_atom_site_fract_z
_atom_site_U_iso_or_equiv
_atom_site_adp_type
_atom_site_calc_flag
_atom_site_refinement_flags
_atom_site_occupancy
_atom_site_disorder_assembly
_atom_site_disorder_group
N N1 0.3830(2) 0.20629(12) 0.24699(19) 0.0122(5) Uani d . 1 . .
P P1 0.27187(7) 0.19470(4) 0.33006(6) 0.01071(15) Uani d . 1 . .
P P2 0.39535(7) 0.29612(4) 0.24933(6) 0.01051(15) Uani d . 1 . .
Cl Cl1 0.10041(7) 0.29205(4) 0.47535(6) 0.01820(15) Uani d . 1 . .
Cl Cl2 0.23004(7) 0.43335(4) 0.36231(6) 0.01938(16) Uani d . 1 . .
Pt Pt 0.250086(9) 0.308869(5) 0.357534(8) 0.00997(4) Uani d . 1 . .
C C1 0.4307(3) 0.15118(15) 0.1788(2) 0.0152(6) Uani d . 1 . .
H H1A 0.4419 0.1731 0.11 0.018 Uiso calc R 1 . .
H H1B 0.3654 0.1136 0.1651 0.018 Uiso calc R 1 . .
C C2 0.5540(3) 0.11697(16) 0.2238(2) 0.0209(7) Uani d . 1 . .
H H2A 0.5478 0.0999 0.2963 0.025 Uiso calc R 1 . .
H H2B 0.6232 0.1525 0.2276 0.025 Uiso calc R 1 . .
C C3 0.5846(3) 0.05447(15) 0.1546(2) 0.0205(7) Uani d . 1 . .
H H3A 0.6649 0.0327 0.1847 0.031 Uiso calc R 1 . .
H H3B 0.5918 0.0715 0.0831 0.031 Uiso calc R 1 . .
H H3C 0.5165 0.0191 0.1518 0.031 Uiso calc R 1 . .
C C11 0.1349(3) 0.15250(15) 0.2579(2) 0.0129(6) Uani d . 1 . .
C C12 0.1292(3) 0.07992(16) 0.2354(2) 0.0178(6) Uani d . 1 . .
H H12 0.1963 0.0495 0.2638 0.021 Uiso calc R 1 . .
C C13 0.0254(3) 0.05216(17) 0.1714(2) 0.0208(7) Uani d . 1 . .
H H13 0.0215 0.0026 0.1569 0.025 Uiso calc R 1 . .
C C14 -0.0725(3) 0.09605(17) 0.1286(2) 0.0210(7) Uani d . 1 . .
H H14 -0.1427 0.0767 0.0842 0.025 Uiso calc R 1 . .
C C15 -0.0678(3) 0.16837(18) 0.1507(2) 0.0204(7) Uani d . 1 . .
H H15 -0.1352 0.1985 0.1219 0.025 Uiso calc R 1 . .
C C16 0.0354(3) 0.19657(16) 0.2150(2) 0.0174(6) Uani d . 1 . .
H H16 0.0385 0.2461 0.2299 0.021 Uiso calc R 1 . .
C C21 0.3394(3) 0.13850(15) 0.4372(2) 0.0123(6) Uani d . 1 . .
C C22 0.4622(3) 0.15416(16) 0.4831(2) 0.0189(6) Uani d . 1 . .
H H22 0.5072 0.1921 0.4557 0.023 Uiso calc R 1 . .
C C23 0.5195(3) 0.11521(16) 0.5679(2) 0.0192(7) Uani d . 1 . .
H H23 0.6035 0.1264 0.5981 0.023 Uiso calc R 1 . .
C C24 0.4550(3) 0.06004(16) 0.6087(2) 0.0189(6) Uani d . 1 . .
H H24 0.4945 0.033 0.6667 0.023 Uiso calc R 1 . .
C C25 0.3330(3) 0.04456(17) 0.5647(3) 0.0255(7) Uani d . 1 . .
H H25 0.2885 0.0066 0.5925 0.031 Uiso calc R 1 . .
C C26 0.2738(3) 0.08392(16) 0.4798(2) 0.0206(7) Uani d . 1 . .
H H26 0.1889 0.0735 0.4511 0.025 Uiso calc R 1 . .
C C31 0.5551(3) 0.32517(15) 0.2956(2) 0.0134(6) Uani d . 1 . .
C C32 0.6533(3) 0.31537(15) 0.2338(2) 0.0174(6) Uani d . 1 . .
H H32 0.6376 0.2925 0.1671 0.021 Uiso calc R 1 . .
C C33 0.7734(3) 0.33934(17) 0.2709(3) 0.0226(7) Uani d . 1 . .
H H33 0.8413 0.3316 0.2305 0.027 Uiso calc R 1 . .
C C34 0.7957(3) 0.37464(17) 0.3668(3) 0.0250(8) Uani d . 1 . .
H H34 0.8786 0.3912 0.3914 0.03 Uiso calc R 1 . .
C C35 0.6988(3) 0.38594(16) 0.4269(3) 0.0205(7) Uani d . 1 . .
H H35 0.7146 0.4109 0.4919 0.025 Uiso calc R 1 . .
C C36 0.5776(3) 0.36064(15) 0.3920(2) 0.0157(6) Uani d . 1 . .
H H36 0.5107 0.3675 0.4337 0.019 Uiso calc R 1 . .
C C41 0.3704(3) 0.32672(15) 0.1144(2) 0.0124(6) Uani d . 1 . .
C C42 0.2932(3) 0.28739(15) 0.0390(2) 0.0152(6) Uani d . 1 . .
H H42 0.253 0.2453 0.0593 0.018 Uiso calc R 1 . .
C C43 0.2749(3) 0.30953(15) -0.0655(2) 0.0158(6) Uani d . 1 . .
H H43 0.2215 0.283 -0.1167 0.019 Uiso calc R 1 . .
C C44 0.3346(3) 0.37023(16) -0.0948(2) 0.0169(6) Uani d . 1 . .
H H44 0.3245 0.3846 -0.1667 0.02 Uiso calc R 1 . .
C C45 0.4088(3) 0.41015(16) -0.0201(2) 0.0182(6) Uani d . 1 . .
H H45 0.4477 0.4525 -0.0406 0.022 Uiso calc R 1 . .
C C46 0.4272(3) 0.38889(15) 0.0847(2) 0.0169(6) Uani d . 1 . .
H H46 0.4782 0.4166 0.136 0.02 Uiso calc R 1 . .

loop_
_atom_site_aniso_label
_atom_site_aniso_U_11
_atom_site_aniso_U_22
_atom_site_aniso_U_33
_atom_site_aniso_U_12
_atom_site_aniso_U_13
_atom_site_aniso_U_23
N1 0.0146(12) 0.0097(12) 0.0134(12) 0.0010(9) 0.0058(10) 0.0007(9)
P1 0.0109(3) 0.0113(4) 0.0104(3) 0.0002(3) 0.0030(3) 0.0000(3)
P2 0.0100(3) 0.0112(4) 0.0104(4) 0.0005(3) 0.0014(3) 0.0010(3)
Cl1 0.0176(4) 0.0213(4) 0.0176(4) 0.0008(3) 0.0093(3) -0.0008(3)
Cl2 0.0240(4) 0.0116(3) 0.0225(4) 0.0025(3) 0.0025(3) 0.0003(3)
Pt 0.01023(6) 0.01022(6) 0.00961(6) 0.00052(4) 0.00187(4) -0.00044(4)
C1 0.0176(15) 0.0141(15) 0.0151(15) -0.0014(12) 0.0065(12) -0.0006(11)
C2 0.0232(17) 0.0208(17) 0.0182(16) 0.0031(13) 0.0009(13) 0.0009(13)
C3 0.0251(17) 0.0124(15) 0.0257(17) 0.0050(13) 0.0099(14) 0.0021(13)
C11 0.0131(14) 0.0176(15) 0.0084(14) -0.0023(11) 0.0034(11) 0.0003(11)
C12 0.0166(15) 0.0183(16) 0.0192(16) 0.0002(12) 0.0044(12) -0.0024(12)
C13 0.0231(16) 0.0186(16) 0.0215(17) -0.0059(13) 0.0056(13) -0.0064(13)
C14 0.0156(15) 0.0328(19) 0.0146(16) -0.0079(13) 0.0022(12) -0.0028(13)
C15 0.0168(15) 0.0304(18) 0.0140(15) -0.0009(13) 0.0014(12) 0.0030(13)
C16 0.0158(15) 0.0174(16) 0.0191(16) -0.0006(12) 0.0022(12) -0.0012(12)
C21 0.0148(14) 0.0111(14) 0.0117(14) 0.0015(11) 0.0039(11) -0.0004(11)
C22 0.0185(16) 0.0192(16) 0.0189(16) -0.0045(13) 0.0023(13) 0.0066(13)
C23 0.0131(15) 0.0239(17) 0.0201(16) -0.0035(12) -0.0002(12) 0.0047(13)
C24 0.0231(16) 0.0166(16) 0.0169(16) 0.0041(13) 0.0020(13) 0.0056(12)
C25 0.0296(18) 0.0218(17) 0.0246(18) -0.0095(14) 0.0019(14) 0.0101(14)
C26 0.0158(15) 0.0250(17) 0.0203(16) -0.0040(13) -0.0004(12) 0.0032(13)
C31 0.0120(14) 0.0131(14) 0.0149(15) -0.0023(11) 0.0006(11) 0.0045(11)
C32 0.0177(15) 0.0172(16) 0.0175(16) 0.0015(12) 0.0026(12) 0.0065(12)
C33 0.0148(15) 0.0212(17) 0.0321(19) 0.0021(13) 0.0043(14) 0.0129(14)
C34 0.0143(15) 0.0197(17) 0.038(2) -0.0043(13) -0.0084(14) 0.0147(14)
C35 0.0249(17) 0.0144(15) 0.0191(16) -0.0019(13) -0.0096(13) 0.0035(12)
C36 0.0176(15) 0.0145(15) 0.0140(15) 0.0002(12) -0.0016(12) 0.0043(11)
C41 0.0129(14) 0.0129(14) 0.0114(14) 0.0033(11) 0.0020(11) 0.0011(11)
C42 0.0176(15) 0.0114(14) 0.0160(15) 0.0007(11) 0.0003(12) -0.0003(11)
C43 0.0207(16) 0.0157(15) 0.0106(14) 0.0026(12) 0.0001(12) -0.0038(11)
C44 0.0183(15) 0.0221(16) 0.0099(14) 0.0077(12) 0.0002(12) 0.0024(12)
C45 0.0177(15) 0.0178(16) 0.0189(16) -0.0050(12) 0.0015(12) 0.0069(12)
C46 0.0159(15) 0.0153(15) 0.0179(16) -0.0017(12) -0.0039(12) 0.0011(12)

loop_
_atom_type_symbol
_atom_type_description
_atom_type_scat_dispersion_real
_atom_type_scat_dispersion_imag
_atom_type_scat_source
C C 0.0033 0.0016 'International Tables Vol C Tables 4.2.6.8 and 6.1.1.4'
H H 0 0 'International Tables Vol C Tables 4.2.6.8 and 6.1.1.4'
N N 0.0061 0.0033 'International Tables Vol C Tables 4.2.6.8 and 6.1.1.4'
P P 0.1023 0.0942 'International Tables Vol C Tables 4.2.6.8 and 6.1.1.4'
Cl Cl 0.1484 0.1585 'International Tables Vol C Tables 4.2.6.8 and 6.1.1.4'
Pt Pt -1.7033 8.3905 'International Tables Vol C Tables 4.2.6.8 and 6.1.1.4'

loop_
_geom_angle_atom_site_label_1
_geom_angle_atom_site_label_2
_geom_angle_atom_site_label_3
_geom_angle_site_symmetry_1
_geom_angle_site_symmetry_3
_geom_angle
_geom_angle_publ_flag
C1 N1 P2 . . 132.48(19) ?
C1 N1 P1 . . 126.38(19) ?
P2 N1 P1 . . 100.11(12) ?
N1 P1 C21 . . 107.92(12) ?
N1 P1 C11 . . 108.52(12) ?
C21 P1 C11 . . 110.26(14) ?
N1 P1 Pt . . 94.02(8) ?
C21 P1 Pt . . 119.51(10) ?
C11 P1 Pt . . 114.70(10) ?
C21 P1 P2 . . 123.93(10) ?
C11 P1 P2 . . 122.36(10) ?
Pt P1 P2 . . 54.13(2) ?
N1 P2 C41 . . 107.43(13) ?
N1 P2 C31 . . 111.98(13) ?
C41 P2 C31 . . 103.49(13) ?
N1 P2 Pt . . 93.46(8) ?
C41 P2 Pt . . 122.17(9) ?
C31 P2 Pt . . 117.65(10) ?
C41 P2 P1 . . 126.30(10) ?
C31 P2 P1 . . 126.28(10) ?
Pt P2 P1 . . 53.46(2) ?
P1 Pt P2 . . 72.40(3) ?
P1 Pt Cl1 . . 93.70(3) ?
P2 Pt Cl1 . . 165.96(3) ?
P1 Pt Cl2 . . 172.11(3) ?
P2 Pt Cl2 . . 101.35(3) ?
Cl1 Pt Cl2 . . 92.67(3) ?
N1 C1 C2 . . 114.9(2) ?
N1 C1 H1A . . 108.6 ?
C2 C1 H1A . . 108.6 ?
N1 C1 H1B . . 108.6 ?
C2 C1 H1B . . 108.6 ?
H1A C1 H1B . . 107.5 ?
C1 C2 C3 . . 110.3(3) ?
C1 C2 H2A . . 109.6 ?
C3 C2 H2A . . 109.6 ?
C1 C2 H2B . . 109.6 ?
C3 C2 H2B . . 109.6 ?
H2A C2 H2B . . 108.1 ?
C2 C3 H3A . . 109.5 ?
C2 C3 H3B . . 109.5 ?
H3A C3 H3B . . 109.5 ?
C2 C3 H3C . . 109.5 ?
H3A C3 H3C . . 109.5 ?
H3B C3 H3C . . 109.5 ?
C12 C11 C16 . . 119.2(3) ?
C12 C11 P1 . . 123.2(2) ?
C16 C11 P1 . . 117.4(2) ?
C13 C12 C11 . . 120.0(3) ?
C13 C12 H12 . . 120 ?
C11 C12 H12 . . 120 ?
C14 C13 C12 . . 120.6(3) ?
C14 C13 H13 . . 119.7 ?
C12 C13 H13 . . 119.7 ?
C13 C14 C15 . . 119.8(3) ?
C13 C14 H14 . . 120.1 ?
C15 C14 H14 . . 120.1 ?
C16 C15 C14 . . 120.0(3) ?
C16 C15 H15 . . 120 ?
C14 C15 H15 . . 120 ?
C15 C16 C11 . . 120.4(3) ?
C15 C16 H16 . . 119.8 ?
C11 C16 H16 . . 119.8 ?
C26 C21 C22 . . 118.8(3) ?
C26 C21 P1 . . 124.0(2) ?
C22 C21 P1 . . 117.1(2) ?
C23 C22 C21 . . 120.9(3) ?
C23 C22 H22 . . 119.6 ?
C21 C22 H22 . . 119.6 ?
C22 C23 C24 . . 120.2(3) ?
C22 C23 H23 . . 119.9 ?
C24 C23 H23 . . 119.9 ?
C25 C24 C23 . . 119.4(3) ?
C25 C24 H24 . . 120.3 ?
C23 C24 H24 . . 120.3 ?
C24 C25 C26 . . 120.9(3) ?
C24 C25 H25 . . 119.6 ?
C26 C25 H25 . . 119.6 ?
C21 C26 C25 . . 119.8(3) ?
C21 C26 H26 . . 120.1 ?
C25 C26 H26 . . 120.1 ?
C36 C31 C32 . . 120.3(3) ?
C36 C31 P2 . . 118.8(2) ?
C32 C31 P2 . . 120.9(2) ?
C33 C32 C31 . . 119.2(3) ?
C33 C32 H32 . . 120.4 ?
C31 C32 H32 . . 120.4 ?
C32 C33 C34 . . 120.4(3) ?
C32 C33 H33 . . 119.8 ?
C34 C33 H33 . . 119.8 ?
C35 C34 C33 . . 120.7(3) ?
C35 C34 H34 . . 119.7 ?
C33 C34 H34 . . 119.7 ?
C34 C35 C36 . . 119.8(3) ?
C34 C35 H35 . . 120.1 ?
C36 C35 H35 . . 120.1 ?
C35 C36 C31 . . 119.6(3) ?
C35 C36 H36 . . 120.2 ?
C31 C36 H36 . . 120.2 ?
C46 C41 C42 . . 119.8(3) ?
C46 C41 P2 . . 120.8(2) ?
C42 C41 P2 . . 119.4(2) ?
C43 C42 C41 . . 120.1(3) ?
C43 C42 H42 . . 119.9 ?
C41 C42 H42 . . 119.9 ?
C44 C43 C42 . . 119.7(3) ?
C44 C43 H43 . . 120.1 ?
C42 C43 H43 . . 120.1 ?
C45 C44 C43 . . 120.3(3) ?
C45 C44 H44 . . 119.8 ?
C43 C44 H44 . . 119.8 ?
C44 C45 C46 . . 120.5(3) ?
C44 C45 H45 . . 119.7 ?
C46 C45 H45 . . 119.7 ?
C45 C46 C41 . . 119.5(3) ?
C45 C46 H46 . . 120.2 ?
C41 C46 H46 . . 120.2 ?

loop_
_geom_bond_atom_site_label_1
_geom_bond_atom_site_label_2
_geom_bond_site_symmetry_2
_geom_bond_distance
_geom_bond_publ_flag
N1 C1 . 1.484(3) ?
N1 P2 . 1.695(2) ?
N1 P1 . 1.699(2) ?
P1 C21 . 1.804(3) ?
P1 C11 . 1.804(3) ?
Pt P1 . 2.1932(7) y
P1 P2 . 2.6019(10) ?
P2 C41 . 1.804(3) ?
P2 C31 . 1.810(3) ?
Pt P2 . 2.2121(7) y
Pt Cl1 . 2.3461(7) y
Pt Cl2 . 2.3528(7) y
C1 C2 . 1.507(4) ?
C1 H1A . 0.99 ?
C1 H1B . 0.99 ?
C2 C3 . 1.530(4) ?
C2 H2A . 0.99 ?
C2 H2B . 0.99 ?
C3 H3A . 0.98 ?
C3 H3B . 0.98 ?
C3 H3C . 0.98 ?
C11 C12 . 1.395(4) ?
C11 C16 . 1.400(4) ?
C12 C13 . 1.388(4) ?
C12 H12 . 0.95 ?
C13 C14 . 1.385(4) ?
C13 H13 . 0.95 ?
C14 C15 . 1.389(4) ?
C14 H14 . 0.95 ?
C15 C16 . 1.389(4) ?
C15 H15 . 0.95 ?
C16 H16 . 0.95 ?
C21 C26 . 1.390(4) ?
C21 C22 . 1.393(4) ?
C22 C23 . 1.383(4) ?
C22 H22 . 0.95 ?
C23 C24 . 1.383(4) ?
C23 H23 . 0.95 ?
C24 C25 . 1.378(4) ?
C24 H24 . 0.95 ?
C25 C26 . 1.394(4) ?
C25 H25 . 0.95 ?
C26 H26 . 0.95 ?
C31 C36 . 1.394(4) ?
C31 C32 . 1.399(4) ?
C32 C33 . 1.379(4) ?
C32 H32 . 0.95 ?
C33 C34 . 1.387(5) ?
C33 H33 . 0.95 ?
C34 C35 . 1.377(5) ?
C34 H34 . 0.95 ?
C35 C36 . 1.392(4) ?
C35 H35 . 0.95 ?
C36 H36 . 0.95 ?
C41 C46 . 1.391(4) ?
C41 C42 . 1.394(4) ?
C42 C43 . 1.388(4) ?
C42 H42 . 0.95 ?
C43 C44 . 1.381(4) ?
C43 H43 . 0.95 ?
C44 C45 . 1.380(4) ?
C44 H44 . 0.95 ?
C45 C46 . 1.386(4) ?
C45 H45 . 0.95 ?
C46 H46 . 0.95 ?

loop_
_geom_hbond_atom_site_label_D
_geom_hbond_atom_site_label_H
_geom_hbond_atom_site_label_A
_geom_hbond_site_symmetry_A
_geom_hbond_distance_DH
_geom_hbond_distance_HA
_geom_hbond_distance_DA
_geom_hbond_angle_DHA
C1 H1A Cl1 4_665 0.99 2.64 3.512(3) 147.1

loop_
_geom_torsion_atom_site_label_1
_geom_torsion_atom_site_label_2
_geom_torsion_atom_site_label_3
_geom_torsion_atom_site_label_4
_geom_torsion_site_symmetry_1
_geom_torsion_site_symmetry_2
_geom_torsion_site_symmetry_3
_geom_torsion_site_symmetry_4
_geom_torsion
_geom_torsion_publ_flag
C1 N1 P1 C21 . . . . 68.6(3) ?
P2 N1 P1 C21 . . . . -121.87(13) ?
C1 N1 P1 C11 . . . . -50.9(3) ?
P2 N1 P1 C11 . . . . 118.66(14) ?
C1 N1 P1 Pt . . . . -168.6(2) ?
P2 N1 P1 Pt . . . . 0.93(11) ?
C1 N1 P1 P2 . . . . -169.5(3) ?
C1 N1 P2 C41 . . . . 42.3(3) ?
P1 N1 P2 C41 . . . . -126.24(13) ?
C1 N1 P2 C31 . . . . -70.6(3) ?
P1 N1 P2 C31 . . . . 120.79(14) ?
C1 N1 P2 Pt . . . . 167.6(2) ?
P1 N1 P2 Pt . . . . -0.92(11) ?
C1 N1 P2 P1 . . . . 168.6(3) ?
C21 P1 P2 N1 . . . . 76.89(17) ?
C11 P1 P2 N1 . . . . -80.10(17) ?
Pt P1 P2 N1 . . . . -178.85(13) ?
N1 P1 P2 C41 . . . . 72.71(17) ?
C21 P1 P2 C41 . . . . 149.61(16) ?
C11 P1 P2 C41 . . . . -7.38(17) ?
Pt P1 P2 C41 . . . . -106.14(12) ?
N1 P1 P2 C31 . . . . -81.22(18) ?
C21 P1 P2 C31 . . . . -4.33(17) ?
C11 P1 P2 C31 . . . . -161.32(16) ?
Pt P1 P2 C31 . . . . 99.93(12) ?
N1 P1 P2 Pt . . . . 178.85(13) ?
C21 P1 P2 Pt . . . . -104.26(11) ?
C11 P1 P2 Pt . . . . 98.75(11) ?
N1 P1 Pt P2 . . . . -0.74(9) ?
C21 P1 Pt P2 . . . . 112.48(11) ?
C11 P1 Pt P2 . . . . -113.24(10) ?
N1 P1 Pt Cl1 . . . . -178.70(9) ?
C21 P1 Pt Cl1 . . . . -65.49(11) ?
C11 P1 Pt Cl1 . . . . 68.80(10) ?
P2 P1 Pt Cl1 . . . . -177.96(3) ?
N1 P2 Pt P1 . . . . 0.74(9) ?
C41 P2 Pt P1 . . . . 113.85(12) ?
C31 P2 Pt P1 . . . . -116.32(11) ?
N1 P2 Pt Cl1 . . . . 9.15(15) ?
C41 P2 Pt Cl1 . . . . 122.27(15) ?
C31 P2 Pt Cl1 . . . . -107.90(14) ?
P1 P2 Pt Cl1 . . . . 8.41(11) ?
N1 P2 Pt Cl2 . . . . -174.28(9) ?
C41 P2 Pt Cl2 . . . . -61.16(12) ?
C31 P2 Pt Cl2 . . . . 68.67(11) ?
P1 P2 Pt Cl2 . . . . -175.02(3) ?
P2 N1 C1 C2 . . . . 96.3(3) ?
P1 N1 C1 C2 . . . . -97.7(3) ?
N1 C1 C2 C3 . . . . 172.2(2) ?
N1 P1 C11 C12 . . . . 78.3(3) ?
C21 P1 C11 C12 . . . . -39.7(3) ?
Pt P1 C11 C12 . . . . -178.1(2) ?
P2 P1 C11 C12 . . . . 120.1(2) ?
N1 P1 C11 C16 . . . . -95.8(2) ?
C21 P1 C11 C16 . . . . 146.2(2) ?
Pt P1 C11 C16 . . . . 7.9(3) ?
P2 P1 C11 C16 . . . . -54.0(3) ?
C16 C11 C12 C13 . . . . -0.3(4) ?
P1 C11 C12 C13 . . . . -174.2(2) ?
C11 C12 C13 C14 . . . . 0.7(4) ?
C12 C13 C14 C15 . . . . -0.8(5) ?
C13 C14 C15 C16 . . . . 0.5(4) ?
C14 C15 C16 C11 . . . . -0.1(4) ?
C12 C11 C16 C15 . . . . 0.0(4) ?
P1 C11 C16 C15 . . . . 174.3(2) ?
N1 P1 C21 C26 . . . . -138.4(3) ?
C11 P1 C21 C26 . . . . -20.0(3) ?
Pt P1 C21 C26 . . . . 116.1(2) ?
P2 P1 C21 C26 . . . . -179.4(2) ?
N1 P1 C21 C22 . . . . 45.4(3) ?
C11 P1 C21 C22 . . . . 163.8(2) ?
Pt P1 C21 C22 . . . . -60.1(2) ?
P2 P1 C21 C22 . . . . 4.4(3) ?
C26 C21 C22 C23 . . . . 1.5(5) ?
P1 C21 C22 C23 . . . . 177.9(2) ?
C21 C22 C23 C24 . . . . -0.3(5) ?
C22 C23 C24 C25 . . . . -0.4(5) ?
C23 C24 C25 C26 . . . . -0.2(5) ?
C22 C21 C26 C25 . . . . -2.1(5) ?
P1 C21 C26 C25 . . . . -178.2(2) ?
C24 C25 C26 C21 . . . . 1.5(5) ?
N1 P2 C31 C36 . . . . -113.0(2) ?
C41 P2 C31 C36 . . . . 131.6(2) ?
Pt P2 C31 C36 . . . . -6.4(3) ?
P1 P2 C31 C36 . . . . -69.7(3) ?
N1 P2 C31 C32 . . . . 70.1(3) ?
C41 P2 C31 C32 . . . . -45.3(3) ?
Pt P2 C31 C32 . . . . 176.61(19) ?
P1 P2 C31 C32 . . . . 113.3(2) ?
C36 C31 C32 C33 . . . . 1.9(4) ?
P2 C31 C32 C33 . . . . 178.9(2) ?
C31 C32 C33 C34 . . . . -1.9(4) ?
C32 C33 C34 C35 . . . . 0.4(5) ?
C33 C34 C35 C36 . . . . 1.1(4) ?
C34 C35 C36 C31 . . . . -1.1(4) ?
C32 C31 C36 C35 . . . . -0.4(4) ?
P2 C31 C36 C35 . . . . -177.4(2) ?
N1 P2 C41 C46 . . . . -150.9(2) ?
C31 P2 C41 C46 . . . . -32.3(3) ?
Pt P2 C41 C46 . . . . 103.3(2) ?
P1 P2 C41 C46 . . . . 169.10(19) ?
N1 P2 C41 C42 . . . . 29.1(3) ?
C31 P2 C41 C42 . . . . 147.7(2) ?
Pt P2 C41 C42 . . . . -76.7(2) ?
P1 P2 C41 C42 . . . . -10.9(3) ?
C46 C41 C42 C43 . . . . 1.1(4) ?
P2 C41 C42 C43 . . . . -178.8(2) ?
C41 C42 C43 C44 . . . . 0.7(4) ?
C42 C43 C44 C45 . . . . -2.1(4) ?
C43 C44 C45 C46 . . . . 1.7(5) ?
C44 C45 C46 C41 . . . . 0.2(5) ?
C42 C41 C46 C45 . . . . -1.6(4) ?
P2 C41 C46 C45 . . . . 178.4(2) ?
